data_2242596
loop_
_publ_author_name
'F\'abry, Jan'

_publ_section_title
;
 A resonance-assisted intramolecular hydrogen bond in compounds containing
 2-hydroxy-3,5-dinitrobenzoic acid and its various deprotonated forms:
 redetermination of several related structures
;
_journal_coeditor_code SU5452
_journal_issue 9
_journal_name_full 'Acta Crystallographica Section E'
_journal_page_first 1344
_journal_page_last 1357
_journal_paper_doi 10.1107/S2056989018011544
_journal_volume 74
_journal_year 2018
_chemical_formula_iupac '[Ag (C9 H7 N O)2] (C7 H3 N2 O7)'
_chemical_formula_moiety 'C18 H14 Ag N2 O2 +, C7 H3 N2 O7 -'
_chemical_formula_sum 'C25 H17 Ag N4 O9'
_chemical_formula_weight 625.30
_chemical_name_systematic
;
Bis(quinolin-8-ol)silver(I) 2-hydroxy-3,5-dinitrobenzoate
;
_space_group_IT_number 4
_symmetry_cell_setting monoclinic
_symmetry_space_group_name_Hall 'P 2yb'
_symmetry_space_group_name_H-M 'P 1 21 1'
_atom_sites_solution_hydrogens difmap
_atom_sites_solution_primary direct
_atom_sites_solution_secondary difmap
_audit_creation_method SHELXL-97
_cell_angle_alpha 90.00
_cell_angle_beta 104.38(3)
_cell_angle_gamma 90.00
_cell_formula_units_Z 2
_cell_length_a 9.0154(18)
_cell_length_b 7.6122(15)
_cell_length_c 17.138(3)
_cell_measurement_reflns_used 4356
_cell_measurement_temperature 293(2)
_cell_measurement_theta_max 27.57
_cell_measurement_theta_min 3.55
_cell_volume 1139.3(4)
_computing_cell_refinement
;
SAINT (Bruker, 1997)
;
_computing_data_collection
;
SMART (Bruker, 1997)
;
_computing_data_reduction
;
SAINT (Bruker, 1997)
;
_computing_structure_refinement
;
JANA2016 (Petricek et al., 2014)
;
_computing_structure_solution
;
SHELXS97 (Sheldrick, 2008)
;
_diffrn_ambient_temperature 293(2)
_diffrn_measured_fraction_theta_full 0.99
_diffrn_measured_fraction_theta_max 0.99
_diffrn_measurement_device_type 'Bruker SMART CCD area-detector'
_diffrn_measurement_method '\f and \w'
_diffrn_radiation_monochromator graphite
_diffrn_radiation_source 'fine-focus sealed tube'
_diffrn_radiation_type MoK\a
_diffrn_radiation_wavelength 0.71073
_diffrn_reflns_av_R_equivalents 0.0224
_diffrn_reflns_av_sigmaI/netI 0.0322
_diffrn_reflns_limit_h_max 11
_diffrn_reflns_limit_h_min -11
_diffrn_reflns_limit_k_max 8
_diffrn_reflns_limit_k_min -9
_diffrn_reflns_limit_l_max 22
_diffrn_reflns_limit_l_min -22
_diffrn_reflns_number 10841
_diffrn_reflns_theta_full 27.57
_diffrn_reflns_theta_max 27.57
_diffrn_reflns_theta_min 3.55
_exptl_absorpt_coefficient_mu 0.953
_exptl_absorpt_correction_type none
_exptl_crystal_colour yellow
_exptl_crystal_density_diffrn 1.823
_exptl_crystal_density_method 'not measured'
_exptl_crystal_description block
_exptl_crystal_F_000 628
_exptl_crystal_size_max 0.20
_exptl_crystal_size_mid 0.15
_exptl_crystal_size_min 0.11
_refine_diff_density_max 0.44
_refine_diff_density_min -0.30
_refine_ls_abs_structure_details '  1800 of Friedel pairs used in the refinement'
_refine_ls_abs_structure_Flack 0.004(17)
_refine_ls_goodness_of_fit_ref 1.34
_refine_ls_hydrogen_treatment mixed
_refine_ls_number_constraints 48
_refine_ls_number_parameters 356
_refine_ls_number_reflns 4602
_refine_ls_number_restraints 0
_refine_ls_R_factor_all 0.0263
_refine_ls_R_factor_gt 0.0230
_refine_ls_shift/su_max 0.0254
_refine_ls_shift/su_mean 0.0007
_refine_ls_structure_factor_coef Fsqd
_refine_ls_weighting_details w=1/(\s^2^(I)+0.0004I^2^)
_refine_ls_weighting_scheme sigma
_refine_ls_wR_factor_gt 0.0524
_refine_ls_wR_factor_ref 0.0534
_reflns_number_gt 4225
_reflns_number_total 4602
_reflns_threshold_expression I>3\s(I)
_cod_data_source_file su5452sup1.cif
_cod_data_source_block DUJZAK
_cod_original_sg_symbol_H-M 'P 21'
_cod_database_code 2242596

loop_
_symmetry_equiv_pos_as_xyz
'x, y, z'
'-x, y+1/2, -z'

loop_
_atom_site_type_symbol
_atom_site_label
_atom_site_fract_x
_atom_site_fract_y
_atom_site_fract_z
_atom_site_U_iso_or_equiv
_atom_site_adp_type
_atom_site_calc_flag
_atom_site_occupancy
Ag Ag1 0.062197(18) 0.74282(3) 0.668863(11) 0.01868(5) Uani d 1
O O1 -0.0993(2) 0.4630(2) 0.64021(12) 0.0202(6) Uani d 1
O O2 0.1741(2) 0.5061(2) 0.77196(12) 0.0214(6) Uani d 1
N N1 -0.1154(2) 0.7667(3) 0.55616(13) 0.0177(7) Uani d 1
N N2 0.2685(2) 0.8371(3) 0.75427(14) 0.0163(7) Uani d 1
C C1 -0.1280(3) 0.9181(4) 0.51463(18) 0.0222(9) Uani d 1
H H1a -0.061241 1.009276 0.535386 0.0267 Uiso d 1
C C2 -0.2362(3) 0.9448(4) 0.44205(18) 0.0243(9) Uani d 1
H H2a -0.240923 1.051917 0.415439 0.0291 Uiso d 1
C C3 -0.3354(3) 0.8130(4) 0.41016(19) 0.0209(9) Uani d 1
H H3a -0.407848 0.829471 0.361612 0.0251 Uiso d 1
C C4 -0.3270(3) 0.6506(4) 0.45167(18) 0.0169(8) Uani d 1
C C5 -0.4264(3) 0.5079(4) 0.42259(17) 0.0209(9) Uani d 1
H H5a -0.500744 0.518344 0.37429 0.0251 Uiso d 1
C C6 -0.4131(3) 0.3554(4) 0.46539(17) 0.0217(9) Uani d 1
H H6a -0.477402 0.261662 0.445311 0.026 Uiso d 1
C C7 -0.3036(3) 0.3371(3) 0.53948(17) 0.0184(8) Uani d 1
H H7a -0.297965 0.232672 0.568204 0.0221 Uiso d 1
C C8 -0.2057(3) 0.4717(3) 0.56954(16) 0.0148(8) Uani d 1
C C9 -0.2139(3) 0.6331(3) 0.52566(16) 0.0141(8) Uani d 1
C C10 0.3159(3) 0.9993(4) 0.74633(17) 0.0188(9) Uani d 1
H H10a 0.256892 1.069872 0.706108 0.0225 Uiso d 1
C C11 0.4512(3) 1.0703(4) 0.79567(18) 0.0220(9) Uani d 1
H H11a 0.480885 1.184529 0.787703 0.0264 Uiso d 1
C C12 0.5373(3) 0.9693(4) 0.85495(18) 0.0210(9) Uani d 1
H H12a 0.627346 1.01397 0.887796 0.0252 Uiso d 1
C C13 0.4907(3) 0.7960(3) 0.86712(16) 0.0171(8) Uani d 1
C C14 0.5743(3) 0.6845(4) 0.92853(17) 0.0200(8) Uani d 1
H H14a 0.665083 0.723938 0.962749 0.024 Uiso d 1
C C15 0.5225(3) 0.5197(4) 0.93771(17) 0.0206(8) Uani d 1
H H15a 0.577789 0.447807 0.978539 0.0247 Uiso d 1
C C16 0.3863(3) 0.4570(3) 0.88620(16) 0.0173(8) Uani d 1
H H16a 0.35178 0.344669 0.8937 0.0208 Uiso d 1
C C17 0.3043(3) 0.5596(3) 0.82528(16) 0.0142(8) Uani d 1
C C18 0.3541(2) 0.7340(5) 0.81443(13) 0.0140(6) Uani d 1
O O3 0.1402(2) -0.0134(3) 0.92525(13) 0.0259(7) Uani d 1
O O4 -0.4152(2) -0.3755(3) 0.69139(13) 0.0284(7) Uani d 1
O O5 -0.3271(2) -0.5961(3) 0.76858(13) 0.0271(7) Uani d 1
O O6 0.1238(2) -0.5247(2) 0.98352(12) 0.0211(6) Uani d 1
O O7 0.1679(2) -0.2659(4) 1.03546(11) 0.0286(6) Uani d 1
O O8 -0.0981(2) 0.1498(2) 0.70180(12) 0.0237(7) Uani d 1
O O9 0.06657(19) 0.2138(2) 0.81885(11) 0.0196(6) Uani d 1
N N3 -0.3217(2) -0.4436(3) 0.74764(14) 0.0173(7) Uani d 1
N N4 0.1088(2) -0.3645(3) 0.98085(13) 0.0152(7) Uani d 1
C C19 -0.1970(3) -0.3339(4) 0.79254(18) 0.0130(8) Uani d 1
C C20 -0.1027(3) -0.3992(3) 0.86303(15) 0.0126(7) Uani d 1
H H20a -0.114934 -0.512855 0.880295 0.0151 Uiso d 1
C C21 0.0095(2) -0.2908(3) 0.90660(15) 0.0114(8) Uani d 1
C C22 0.0326(3) -0.1188(3) 0.88194(16) 0.0130(8) Uani d 1
C C23 -0.0605(3) -0.0603(3) 0.80708(16) 0.0129(7) Uani d 1
C C24 -0.1770(3) -0.1678(3) 0.76332(17) 0.0132(8) Uani d 1
H H24a -0.240539 -0.128661 0.715089 0.0159 Uiso d 1
C C25 -0.0307(3) 0.1145(3) 0.77245(16) 0.0148(8) Uani d 1
H H1aa -0.091407 0.377732 0.663815 0.047(14) Uiso d 1
H H2aa 0.145536 0.395004 0.783901 0.043(11) Uiso d 1
H H3b 0.135279 0.095353 0.887993 0.17(3) Uiso d 1

loop_
_atom_site_aniso_label
_atom_site_aniso_U_11
_atom_site_aniso_U_22
_atom_site_aniso_U_33
_atom_site_aniso_U_12
_atom_site_aniso_U_13
_atom_site_aniso_U_23
_atom_site_aniso_type_symbol
Ag1 0.01622(8) 0.01722(9) 0.01945(10) -0.00339(11) -0.00154(6) 0.00024(11) Ag
O1 0.0219(9) 0.0127(9) 0.0199(10) -0.0063(8) -0.0065(8) 0.0058(8) O
O2 0.0185(9) 0.0173(9) 0.0231(11) -0.0065(8) -0.0049(8) 0.0030(8) O
N1 0.0190(9) 0.0152(14) 0.0181(11) -0.0003(11) 0.0033(8) 0.0008(10) N
N2 0.0145(10) 0.0161(11) 0.0187(12) -0.0018(9) 0.0049(9) 0.0005(9) N
C1 0.0254(14) 0.0145(12) 0.0263(16) -0.0042(12) 0.0056(12) 0.0044(11) C
C2 0.0325(15) 0.0177(13) 0.0239(16) 0.0069(13) 0.0093(12) 0.0104(11) C
C3 0.0214(13) 0.0247(13) 0.0154(15) 0.0059(12) 0.0021(12) 0.0023(11) C
C4 0.0136(12) 0.0220(14) 0.0150(15) 0.0026(11) 0.0031(10) 0.0005(12) C
C5 0.0160(12) 0.0289(15) 0.0156(14) 0.0005(12) -0.0002(10) -0.0035(12) C
C6 0.0156(12) 0.0247(14) 0.0217(16) -0.0092(12) -0.0009(11) -0.0062(11) C
C7 0.0179(12) 0.0175(14) 0.0187(14) -0.0039(11) 0.0026(10) 0.0018(11) C
C8 0.0139(12) 0.0146(12) 0.0140(13) 0.0001(11) 0.0000(9) -0.0001(10) C
C9 0.0147(12) 0.0142(12) 0.0132(13) -0.0002(11) 0.0032(9) 0.0016(10) C
C10 0.0208(13) 0.0176(13) 0.0198(15) -0.0021(12) 0.0084(11) 0.0021(11) C
C11 0.0259(14) 0.0166(13) 0.0254(16) -0.0085(12) 0.0099(12) -0.0039(11) C
C12 0.0180(12) 0.0226(14) 0.0235(15) -0.0108(12) 0.0074(11) -0.0101(12) C
C13 0.0138(11) 0.0232(14) 0.0156(14) -0.0032(10) 0.0064(10) -0.0059(10) C
C14 0.0118(11) 0.0285(14) 0.0182(15) -0.0034(11) 0.0010(10) -0.0071(10) C
C15 0.0143(12) 0.0281(15) 0.0175(15) 0.0038(12) 0.0002(10) 0.0017(11) C
C16 0.0160(12) 0.0146(12) 0.0208(15) -0.0018(11) 0.0035(10) -0.0001(10) C
C17 0.0107(11) 0.0149(12) 0.0165(14) -0.0020(10) 0.0025(9) -0.0031(10) C
C18 0.0115(9) 0.0160(11) 0.0156(11) 0.0014(17) 0.0052(8) 0.0001(15) C
O3 0.0215(10) 0.0236(11) 0.0279(12) -0.0066(9) -0.0029(9) 0.0016(9) O
O4 0.0212(10) 0.0283(11) 0.0267(12) -0.0044(9) -0.0110(8) -0.0010(9) O
O5 0.0295(10) 0.0195(10) 0.0288(12) -0.0130(9) 0.0004(9) 0.0016(9) O
O6 0.0213(9) 0.0158(9) 0.0236(11) 0.0028(8) 0.0007(8) 0.0059(8) O
O7 0.0340(9) 0.0225(9) 0.0194(9) 0.0057(15) -0.0121(7) -0.0015(13) O
O8 0.0304(11) 0.0156(10) 0.0204(11) -0.0061(9) -0.0028(8) 0.0051(8) O
O9 0.0209(8) 0.0129(12) 0.0223(10) -0.0061(8) 0.0003(7) 0.0009(8) O
N3 0.0141(10) 0.0190(11) 0.0169(12) -0.0064(10) 0.0001(9) -0.0044(9) N
N4 0.0115(10) 0.0169(11) 0.0154(12) 0.0012(9) -0.0003(8) 0.0025(9) N
C19 0.0080(11) 0.0164(12) 0.0135(15) -0.0043(10) 0.0009(10) -0.0044(11) C
C20 0.0158(12) 0.0082(11) 0.0137(13) -0.0009(10) 0.0036(9) 0.0004(9) C
C21 0.0098(9) 0.0122(17) 0.0103(11) 0.0048(10) -0.0012(8) 0.0021(9) C
C22 0.0086(11) 0.0150(13) 0.0147(14) -0.0009(10) 0.0015(9) -0.0033(10) C
C23 0.0133(11) 0.0110(12) 0.0134(13) -0.0001(10) 0.0015(9) -0.0007(9) C
C24 0.0120(12) 0.0135(13) 0.0142(15) 0.0018(11) 0.0033(10) 0.0004(11) C
C25 0.0153(12) 0.0109(11) 0.0177(14) 0.0006(10) 0.0029(10) 0.0010(10) C

loop_
_atom_type_symbol
_atom_type_scat_dispersion_real
_atom_type_scat_dispersion_imag
_atom_type_scat_source
C 0.0033 0.0016 'International Tables Vol C tables 4.2.6.8 and 6.1.1.1'
H 0.0000 0.0000 'International Tables Vol C tables 4.2.6.8 and 6.1.1.1'
Ag -0.8971 1.1015 'International Tables Vol C tables 4.2.6.8 and 6.1.1.1'
N 0.0061 0.0033 'International Tables Vol C tables 4.2.6.8 and 6.1.1.1'
O 0.0106 0.0060 'International Tables Vol C tables 4.2.6.8 and 6.1.1.1'

loop_
_geom_angle_atom_site_label_1
_geom_angle_atom_site_label_2
_geom_angle_atom_site_label_3
_geom_angle
C8 O1 H1aa 118.2(2)
C17 O2 H2aa 111.60(19)
C1 N1 C9 118.3(2)
C10 N2 C18 118.4(2)
N1 C1 H1a 118.43
N1 C1 C2 123.1(2)
H1a C1 C2 118.43
C1 C2 H2a 120.19
C1 C2 C3 119.6(3)
H2a C2 C3 120.19
C2 C3 H3a 120.26
C2 C3 C4 119.5(2)
H3a C3 C4 120.27
C3 C4 C5 122.8(2)
C3 C4 C9 117.8(2)
C5 C4 C9 119.5(2)
C4 C5 H5a 120
C4 C5 C6 120.0(2)
H5a C5 C6 120
C5 C6 H6a 119.4
C5 C6 C7 121.2(2)
H6a C6 C7 119.4
C6 C7 H7a 119.72
C6 C7 C8 120.6(2)
H7a C7 C8 119.72
O1 C8 C7 123.5(2)
O1 C8 C9 116.5(2)
C7 C8 C9 120.0(2)
N1 C9 C4 121.7(2)
N1 C9 C8 119.6(2)
C4 C9 C8 118.7(2)
N2 C10 H10a 118.33
N2 C10 C11 123.3(2)
H10a C10 C11 118.33
C10 C11 H11a 120.58
C10 C11 C12 118.8(3)
H11a C11 C12 120.58
C11 C12 H12a 119.87
C11 C12 C13 120.3(2)
H12a C12 C13 119.87
C12 C13 C14 123.1(2)
C12 C13 C18 117.4(2)
C14 C13 C18 119.6(3)
C13 C14 H14a 119.88
C13 C14 C15 120.2(2)
H14a C14 C15 119.88
C14 C15 H15a 119.61
C14 C15 C16 120.8(2)
H15a C15 C16 119.61
C15 C16 H16a 119.71
C15 C16 C17 120.6(2)
H16a C16 C17 119.71
O2 C17 C16 123.8(2)
O2 C17 C18 116.0(2)
C16 C17 C18 120.2(2)
N2 C18 C13 121.8(3)
N2 C18 C17 119.6(2)
C13 C18 C17 118.6(2)
C22 O3 H3b 102.89(19)
C25 O9 H3b 102.84(17)
O4 N3 O5 124.3(2)
O4 N3 C19 117.5(2)
O5 N3 C19 118.2(2)
O6 N4 O7 124.2(2)
O6 N4 C21 116.66(19)
O7 N4 C21 119.1(2)
N3 C19 C20 118.7(2)
N3 C19 C24 118.9(2)
C20 C19 C24 122.3(2)
C19 C20 H20a 121.04
C19 C20 C21 117.9(2)
H20a C20 C21 121.04
N4 C21 C20 116.7(2)
N4 C21 C22 120.67(19)
C20 C21 C22 122.7(2)
O3 C22 C21 122.3(2)
O3 C22 C23 120.0(2)
C21 C22 C23 117.7(2)
C22 C23 C24 120.0(2)
C22 C23 C25 120.6(2)
C24 C23 C25 119.4(2)
C19 C24 C23 119.2(2)
C19 C24 H24a 120.38
C23 C24 H24a 120.38
O8 C25 O9 125.0(2)
O8 C25 C23 118.9(2)
O9 C25 C23 116.1(2)
O3 H3b O9 155.88(12)

loop_
_geom_bond_atom_site_label_1
_geom_bond_atom_site_label_2
_geom_bond_distance
O1 C8 1.347(3)
O1 H1aa 0.7585(19)
O2 C17 1.359(3)
O2 H2aa 0.922(2)
N1 C1 1.344(4)
N1 C9 1.365(3)
N2 C10 1.325(4)
N2 C18 1.371(4)
C1 H1a 0.93
C1 C2 1.392(4)
C2 H2a 0.93
C2 C3 1.364(4)
C3 H3a 0.93
C3 C4 1.419(4)
C4 C5 1.418(4)
C4 C9 1.423(4)
C5 H5a 0.93
C5 C6 1.362(4)
C6 H6a 0.93
C6 C7 1.408(4)
C7 H7a 0.93
C7 C8 1.367(4)
C8 C9 1.433(4)
C10 H10a 0.93
C10 C11 1.408(4)
C11 H11a 0.93
C11 C12 1.354(4)
C12 H12a 0.93
C12 C13 1.416(4)
C13 C14 1.415(4)
C13 C18 1.415(3)
C14 H14a 0.93
C14 C15 1.361(4)
C15 H15a 0.93
C15 C16 1.406(3)
C16 H16a 0.93
C16 C17 1.365(4)
C17 C18 1.429(5)
O3 C22 1.333(3)
O3 H3b 1.040(2)
O4 N3 1.227(3)
O5 N3 1.219(3)
O6 N4 1.226(3)
O7 N4 1.215(3)
O8 C25 1.242(3)
O9 C25 1.275(3)
O9 H3b 1.4952(19)
N3 C19 1.458(3)
N4 C21 1.473(3)
C19 C20 1.385(4)
C19 C24 1.388(4)
C20 H20a 0.93
C20 C21 1.373(3)
C21 C22 1.408(4)
C22 C23 1.419(3)
C23 C24 1.394(3)
C23 C25 1.508(4)
C24 H24a 0.93

loop_
_geom_hbond_atom_site_label_D
_geom_hbond_atom_site_label_H
_geom_hbond_atom_site_label_A
_geom_hbond_site_symmetry_A
_geom_hbond_distance_DH
_geom_hbond_distance_HA
_geom_hbond_distance_DA
_geom_hbond_angle_DHA
C11 H11a O5 1_675 0.93 2.48 3.335(4) 152
O1 H1aa O8 . 0.7585(19) 1.859(2) 2.606(3) 167.96(14)
O2 H2aa O9 . 0.922(2) 1.727(2) 2.631(3) 166.48(15)
O3 H3b O9 . 1.040(2) 1.4952(19) 2.481(3) 155.88(12)
